data_2202318
loop_
_publ_author_name
'Mark Schormann'

_publ_section_title
;
 (2-Dimethylaminoethyl)dimethylammonium dichlorotrimethylstannate(IV)
;
_journal_issue 7
_journal_name_full 'Acta Crystallographica Section E'
_journal_page_first m500
_journal_page_last m501
_journal_paper_doi 10.1107/S1600536803013205
_journal_volume 59
_journal_year 2003
_chemical_formula_iupac '(C6 H17 N2) [Sn Cl2 (C1 H3)2]'
_chemical_formula_moiety 'C6 H17 N2 1+, C3 H9 Cl2 Sn 1-'
_chemical_formula_structural 'TMEDA(H) Me3SnCl2'
_chemical_formula_sum 'C9 H26 Cl2 N2 Sn'
_chemical_formula_weight 351.91
_chemical_name_common 1
_chemical_name_systematic
;
(2-Dimethylaminoethyl)dimethylammonium dichlorotrimethyltin
;
_space_group_IT_number 14
_symmetry_cell_setting monoclinic
_symmetry_space_group_name_Hall '-P 2ybc'
_symmetry_space_group_name_H-M 'P 1 21/c 1'
_atom_sites_solution_hydrogens geom
_atom_sites_solution_primary direct
_atom_sites_solution_secondary difmap
_cell_angle_alpha 90.00
_cell_angle_beta 107.41(3)
_cell_angle_gamma 90.00
_cell_formula_units_Z 8
_cell_length_a 14.480(3)
_cell_length_b 12.278(3)
_cell_length_c 19.366(4)
_cell_measurement_reflns_used 225
_cell_measurement_temperature 140.0(10)
_cell_measurement_theta_max 22.65
_cell_measurement_theta_min 2.72
_cell_volume 3285.3(14)
_computing_cell_refinement 'DENZO (Otwinowski & Minor, 1985)'
_computing_data_collection 'MSC R-AXIS-II control software'
_computing_data_reduction 'DENZO and SCALEPACK (Otwinowski & Minor, 1985)'
_computing_molecular_graphics SHELXTL
_computing_publication_material SHELXTL
_computing_structure_refinement SHELXTL
_computing_structure_solution 'SHELXTL (Sheldrick, 1997)'
_diffrn_ambient_temperature 140.0(10)
_diffrn_measured_fraction_theta_full 0.948
_diffrn_measured_fraction_theta_max 0.948
_diffrn_measurement_device 'Rigaku R-AXIS-IIc'
_diffrn_measurement_method 'image-plate oscillation photos'
_diffrn_radiation_monochromator graphite
_diffrn_radiation_source 'rotating anode'
_diffrn_radiation_type MoK\a
_diffrn_radiation_wavelength 0.71073
_diffrn_reflns_av_R_equivalents 0.0266
_diffrn_reflns_av_sigmaI/netI 0.0501
_diffrn_reflns_limit_h_max 17
_diffrn_reflns_limit_h_min -17
_diffrn_reflns_limit_k_max 14
_diffrn_reflns_limit_k_min -14
_diffrn_reflns_limit_l_max 23
_diffrn_reflns_limit_l_min -23
_diffrn_reflns_number 11409
_diffrn_reflns_theta_full 25.39
_diffrn_reflns_theta_max 25.39
_diffrn_reflns_theta_min 1.99
_diffrn_standards_decay_% 0
_diffrn_standards_interval_count none
_diffrn_standards_interval_time none
_diffrn_standards_number 0
_exptl_absorpt_coefficient_mu 1.857
_exptl_absorpt_correction_type none
_exptl_crystal_colour colourless
_exptl_crystal_density_diffrn 1.423
_exptl_crystal_density_meas ?
_exptl_crystal_density_method 'not measured'
_exptl_crystal_description needle
_exptl_crystal_F_000 1424
_exptl_crystal_size_max 0.3
_exptl_crystal_size_mid 0.1
_exptl_crystal_size_min 0.1
_refine_diff_density_max 0.903
_refine_diff_density_min -0.918
_refine_ls_extinction_method none
_refine_ls_goodness_of_fit_ref 1.026
_refine_ls_hydrogen_treatment mixed
_refine_ls_matrix_type full
_refine_ls_number_parameters 267
_refine_ls_number_reflns 6025
_refine_ls_number_restraints 0
_refine_ls_restrained_S_all 1.026
_refine_ls_R_factor_all 0.0453
_refine_ls_R_factor_gt 0.0329
_refine_ls_shift/su_max 0.009
_refine_ls_shift/su_mean 0.000
_refine_ls_structure_factor_coef Fsqd
_refine_ls_weighting_details 'w = 1/[\s^2^(Fo^2^)+(0.0411P)^2^] where P = (Fo^2^+2Fc^2^)/3'
_refine_ls_weighting_scheme calc
_refine_ls_wR_factor_gt 0.0812
_refine_ls_wR_factor_ref 0.0849
_reflns_number_observed 4747
_reflns_number_total 6025
_reflns_observed_criterion I>2\s(I)
_cod_data_source_file bt6286.cif
_cod_data_source_block I
_cod_depositor_comments
;
The following automatic conversions were performed:
'_symmetry_cell_setting' value 'Monoclinic' changed to 'monoclinic'
according to '/home/saulius/struct/CIF-dictionaries/cif_core.dic'
dictionary named 'cif_core.dic' version 2.4.1 from 2010-06-29.

Automatic conversion script
Id: cif_fix_enum 1527 2010-12-29 10:47:43Z saulius 

The following automatic conversions were performed:

'_symmetry_cell_setting' value 'Monoclinic' changed to 'monoclinic'
according to /home/saulius/struct/CIF-dictionaries/cif_core.dic
dictionary named 'cif_core.dic' version 2.4.1 from 2010-06-29.

Automatic conversion script
Id: cif_fix_values 1715 2011-07-08 13:25:40Z adriana 

The following automatic conversions were performed:

'_exptl_crystal_density_meas' value 'not measured' was changed to '?'
- the value is perceived as not measured.

Automatic conversion script
Id: cif_fix_values 3008 2015-01-20 13:52:24Z robertas 

The following automatic conversions were performed:

'_refine_ls_weighting_scheme' value 'calc w =
1/[\s^2^(Fo^2^)+(0.0411P)^2^] where P = (Fo^2^+2Fc^2^)/3' was changed
to 'calc'. New tag '_refine_ls_weighting_details' was created. The
value of the new tag was set to 'w = 1/[\s^2^(Fo^2^)+(0.0411P)^2^]
where P = (Fo^2^+2Fc^2^)/3'.

Automatic conversion script
Id: cif_fix_values 3143 2015-03-26 13:38:13Z robertas 
;
_cod_original_cell_volume 3285.3(11)
_cod_original_sg_symbol_H-M 'P 21/c'
_cod_database_code 2202318

loop_
_symmetry_equiv_pos_as_xyz
'x, y, z'
'-x, y+1/2, -z+1/2'
'-x, -y, -z'
'x, -y-1/2, z-1/2'

loop_
_atom_site_label
_atom_site_fract_x
_atom_site_fract_y
_atom_site_fract_z
_atom_site_U_iso_or_equiv
_atom_site_adp_type
_atom_site_calc_flag
_atom_site_refinement_flags
_atom_site_occupancy
_atom_site_disorder_assembly
_atom_site_disorder_group
_atom_site_type_symbol
Sn2 0.014081(19) 0.556680(19) 0.251070(14) 0.03232(9) Uani d . 1 . . Sn
Cl3 0.03415(7) 0.55849(8) 0.39133(5) 0.0421(2) Uani d . 1 . . Cl
Cl4 -0.01007(7) 0.55207(7) 0.11094(5) 0.0386(2) Uani d . 1 . . Cl
C4 -0.1273(3) 0.4902(3) 0.2314(2) 0.0403(9) Uani d . 1 . . C
H4A -0.1313 0.4522 0.2737 0.060 Uiso calc R 1 . . H
H4B -0.1403 0.4405 0.1914 0.060 Uiso calc R 1 . . H
H4C -0.1741 0.5480 0.2202 0.060 Uiso calc R 1 . . H
C5 0.0282(4) 0.7292(3) 0.2528(2) 0.0624(14) Uani d . 1 . . C
H5A 0.0024 0.7572 0.2046 0.094 Uiso calc R 1 . . H
H5B 0.0953 0.7485 0.2715 0.094 Uiso calc R 1 . . H
H5C -0.0067 0.7598 0.2833 0.094 Uiso calc R 1 . . H
C6 0.1467(3) 0.4674(3) 0.2713(2) 0.0475(10) Uani d . 1 . . C
H6A 0.1726 0.4770 0.2315 0.071 Uiso calc R 1 . . H
H6B 0.1346 0.3914 0.2766 0.071 Uiso calc R 1 . . H
H6C 0.1925 0.4937 0.3149 0.071 Uiso calc R 1 . . H
Sn1 0.501915(18) 0.92434(2) 0.226317(14) 0.03468(9) Uani d . 1 . . Sn
Cl1 0.35102(8) 0.93494(8) 0.10841(7) 0.0548(3) Uani d . 1 . . Cl
Cl2 0.64762(8) 0.91704(8) 0.34484(6) 0.0548(3) Uani d . 1 . . Cl
C1 0.5313(3) 0.7642(3) 0.1968(2) 0.0523(11) Uani d . 1 . . C
H1A 0.4767 0.7377 0.1590 0.078 Uiso calc R 1 . . H
H1B 0.5431 0.7171 0.2381 0.078 Uiso calc R 1 . . H
H1C 0.5874 0.7654 0.1801 0.078 Uiso calc R 1 . . H
C2 0.5652(3) 1.0560(3) 0.1852(2) 0.0515(11) Uani d . 1 . . C
H2A 0.6303 1.0671 0.2156 0.077 Uiso calc R 1 . . H
H2B 0.5280 1.1209 0.1847 0.077 Uiso calc R 1 . . H
H2C 0.5657 1.0394 0.1369 0.077 Uiso calc R 1 . . H
C3 0.4076(3) 0.9478(3) 0.2907(3) 0.0567(12) Uani d . 1 . . C
H3A 0.4256 1.0130 0.3189 0.085 Uiso calc R 1 . . H
H3B 0.4124 0.8866 0.3225 0.085 Uiso calc R 1 . . H
H3C 0.3422 0.9544 0.2599 0.085 Uiso calc R 1 . . H
N3 0.1938(2) 1.2334(2) 0.08305(17) 0.0353(7) Uani d . 1 . . N
H1* 0.254(3) 0.788(3) 0.068(2) 0.053(12) Uiso d . 1 . . H
C31 0.1171(3) 1.3175(3) 0.0753(2) 0.0459(10) Uani d . 1 . . C
H31A 0.1023 1.3502 0.0282 0.069 Uiso calc R 1 . . H
H31B 0.1398 1.3725 0.1117 0.069 Uiso calc R 1 . . H
H31C 0.0599 1.2841 0.0810 0.069 Uiso calc R 1 . . H
C32 0.2174(3) 1.1817(3) 0.1561(2) 0.0515(11) Uani d . 1 . . C
H32A 0.2667 1.1276 0.1606 0.077 Uiso calc R 1 . . H
H32B 0.1604 1.1480 0.1620 0.077 Uiso calc R 1 . . H
H32C 0.2403 1.2364 0.1927 0.077 Uiso calc R 1 . . H
C33 0.1679(3) 1.1484(3) 0.0248(2) 0.0464(10) Uani d . 1 . . C
H33A 0.2087 1.0849 0.0400 0.056 Uiso calc R 1 . . H
H33B 0.1011 1.1262 0.0160 0.056 Uiso calc R 1 . . H
N4 0.2776(3) 1.2438(3) -0.0287(2) 0.0508(9) Uani d . 1 . . N
C41 0.3548(4) 1.1639(5) -0.0235(3) 0.0865(18) Uani d . 1 . . C
H41A 0.3552 1.1116 0.0134 0.130 Uiso calc R 1 . . H
H41B 0.4161 1.2006 -0.0115 0.130 Uiso calc R 1 . . H
H41C 0.3434 1.1273 -0.0691 0.130 Uiso calc R 1 . . H
C42 0.2776(4) 1.3220(3) -0.0848(3) 0.0657(14) Uani d . 1 . . C
H42A 0.3408 1.3539 -0.0748 0.099 Uiso calc R 1 . . H
H42B 0.2310 1.3780 -0.0858 0.099 Uiso calc R 1 . . H
H42C 0.2611 1.2857 -0.1308 0.099 Uiso calc R 1 . . H
C43 0.1816(3) 1.1943(4) -0.0431(2) 0.0525(11) Uani d . 1 . . C
H43A 0.1743 1.1367 -0.0786 0.063 Uiso calc R 1 . . H
H43B 0.1323 1.2487 -0.0631 0.063 Uiso calc R 1 . . H
H3* 0.251(3) 1.267(3) 0.077(2) 0.046(12) Uiso d . 1 . . H
N1 0.1964(2) 0.7465(3) 0.07453(17) 0.0373(7) Uani d . 1 . . N
C11 0.1200(3) 0.8252(3) 0.0782(2) 0.0472(10) Uani d . 1 . . C
H11A 0.0973 0.8636 0.0331 0.071 Uiso calc R 1 . . H
H11B 0.1462 0.8762 0.1166 0.071 Uiso calc R 1 . . H
H11C 0.0671 0.7866 0.0871 0.071 Uiso calc R 1 . . H
C12 0.2337(3) 0.6854(3) 0.1429(2) 0.0561(12) Uani d . 1 . . C
H12A 0.2826 0.6352 0.1389 0.084 Uiso calc R 1 . . H
H12B 0.1817 0.6459 0.1526 0.084 Uiso calc R 1 . . H
H12C 0.2610 0.7353 0.1818 0.084 Uiso calc R 1 . . H
C13 0.1587(3) 0.6754(4) 0.0086(3) 0.0554(12) Uani d . 1 . . C
H13A 0.1117 0.6247 0.0167 0.066 Uiso calc R 1 . . H
H13B 0.1260 0.7206 -0.0325 0.066 Uiso calc R 1 . . H
N2 0.3215(3) 0.6824(3) -0.0040(2) 0.0619(11) Uani d . 1 . . N
C21 0.3063(4) 0.7594(5) -0.0644(3) 0.0825(17) Uani d . 1 . . C
H21A 0.2503 0.8032 -0.0674 0.124 Uiso calc R 1 . . H
H21B 0.2964 0.7197 -0.1087 0.124 Uiso calc R 1 . . H
H21C 0.3620 0.8054 -0.0565 0.124 Uiso calc R 1 . . H
C22 0.4052(4) 0.6144(5) 0.0026(3) 0.0790(16) Uani d . 1 . . C
H22A 0.4132 0.5649 0.0423 0.118 Uiso calc R 1 . . H
H22B 0.4618 0.6593 0.0111 0.118 Uiso calc R 1 . . H
H22C 0.3962 0.5739 -0.0413 0.118 Uiso calc R 1 . . H
C23 0.2368(3) 0.6133(4) -0.0087(3) 0.0600(13) Uani d . 1 . . C
H23A 0.2562 0.5528 0.0247 0.072 Uiso calc R 1 . . H
H23B 0.2124 0.5837 -0.0572 0.072 Uiso calc R 1 . . H

loop_
_atom_site_aniso_label
_atom_site_aniso_U_11
_atom_site_aniso_U_22
_atom_site_aniso_U_33
_atom_site_aniso_U_12
_atom_site_aniso_U_13
_atom_site_aniso_U_23
Sn2 0.03840(16) 0.02992(14) 0.02921(15) 0.00226(10) 0.01097(11) 0.00064(10)
Cl3 0.0476(6) 0.0504(6) 0.0279(5) 0.0076(4) 0.0108(4) -0.0009(4)
Cl4 0.0421(6) 0.0464(5) 0.0284(5) 0.0026(4) 0.0121(4) 0.0043(4)
C4 0.038(2) 0.050(2) 0.034(2) 0.0006(17) 0.0138(18) -0.0020(18)
C5 0.108(4) 0.028(2) 0.059(3) 0.001(2) 0.036(3) -0.002(2)
C6 0.041(2) 0.064(3) 0.037(2) 0.013(2) 0.0103(19) 0.007(2)
Sn1 0.03152(15) 0.03421(15) 0.03855(16) 0.00027(10) 0.01087(12) 0.00076(11)
Cl1 0.0468(6) 0.0418(5) 0.0607(7) -0.0034(4) -0.0070(5) 0.0031(5)
Cl2 0.0521(7) 0.0546(6) 0.0465(6) 0.0114(5) -0.0023(5) -0.0058(5)
C1 0.056(3) 0.040(2) 0.058(3) 0.0089(19) 0.012(2) -0.003(2)
C2 0.051(3) 0.049(2) 0.054(3) -0.0102(19) 0.017(2) 0.003(2)
C3 0.054(3) 0.063(3) 0.062(3) 0.007(2) 0.030(2) 0.005(2)
N3 0.0312(18) 0.0416(17) 0.0321(17) -0.0020(14) 0.0081(14) 0.0004(14)
C31 0.043(2) 0.047(2) 0.044(2) 0.0075(18) 0.0065(19) -0.0032(19)
C32 0.054(3) 0.052(2) 0.042(3) -0.005(2) 0.005(2) 0.015(2)
C33 0.046(3) 0.046(2) 0.049(3) -0.0095(19) 0.017(2) -0.008(2)
N4 0.049(2) 0.053(2) 0.056(2) -0.0063(17) 0.0239(19) 0.0067(18)
C41 0.070(4) 0.094(4) 0.102(5) 0.014(3) 0.037(4) 0.045(4)
C42 0.070(3) 0.057(3) 0.079(4) 0.007(2) 0.037(3) 0.013(3)
C43 0.054(3) 0.065(3) 0.040(3) -0.002(2) 0.017(2) -0.008(2)
N1 0.0336(19) 0.0419(17) 0.0357(18) 0.0000(14) 0.0093(15) -0.0030(15)
C11 0.046(3) 0.055(2) 0.041(2) 0.0108(19) 0.013(2) 0.004(2)
C12 0.049(3) 0.058(3) 0.056(3) 0.002(2) 0.006(2) 0.019(2)
C13 0.045(3) 0.061(3) 0.060(3) -0.011(2) 0.014(2) -0.025(2)
N2 0.064(3) 0.077(3) 0.055(3) -0.033(2) 0.034(2) -0.016(2)
C21 0.086(4) 0.098(4) 0.074(4) -0.007(3) 0.039(3) -0.010(3)
C22 0.071(4) 0.094(4) 0.080(4) -0.012(3) 0.036(3) -0.011(3)
C23 0.060(3) 0.065(3) 0.057(3) -0.015(2) 0.022(3) -0.019(2)

loop_
_atom_type_symbol
_atom_type_description
_atom_type_scat_dispersion_real
_atom_type_scat_dispersion_imag
_atom_type_scat_source
C C 0.0033 0.0016 'International Tables Vol C Tables 4.2.6.8 and 6.1.1.4'
H H 0.0000 0.0000 'International Tables Vol C Tables 4.2.6.8 and 6.1.1.4'
N N 0.0061 0.0033 'International Tables Vol C Tables 4.2.6.8 and 6.1.1.4'
Si Si 0.0817 0.0704 'International Tables Vol C Tables 4.2.6.8 and 6.1.1.4'
Cl Cl 0.1484 0.1585 'International Tables Vol C Tables 4.2.6.8 and 6.1.1.4'
Ti Ti 0.2776 0.4457 'International Tables Vol C Tables 4.2.6.8 and 6.1.1.4'
Sn Sn -0.6537 1.4246 'International Tables Vol C Tables 4.2.6.8 and 6.1.1.4'

loop_
_geom_angle_atom_site_label_1
_geom_angle_atom_site_label_2
_geom_angle_atom_site_label_3
_geom_angle
C5 Sn2 C4 117.85(18)
C5 Sn2 C6 115.46(19)
C4 Sn2 C6 126.68(17)
C5 Sn2 Cl4 91.18(12)
C4 Sn2 Cl4 89.04(11)
C6 Sn2 Cl4 90.74(12)
C5 Sn2 Cl3 89.69(12)
C4 Sn2 Cl3 89.50(11)
C6 Sn2 Cl3 89.96(12)
Cl4 Sn2 Cl3 178.53(3)
Sn2 C4 H4A 109.5
Sn2 C4 H4B 109.5
H4A C4 H4B 109.5
Sn2 C4 H4C 109.5
H4A C4 H4C 109.5
H4B C4 H4C 109.5
Sn2 C5 H5A 109.5
Sn2 C5 H5B 109.5
H5A C5 H5B 109.5
Sn2 C5 H5C 109.5
H5A C5 H5C 109.5
H5B C5 H5C 109.5
Sn2 C6 H6A 109.5
Sn2 C6 H6B 109.5
H6A C6 H6B 109.5
Sn2 C6 H6C 109.5
H6A C6 H6C 109.5
H6B C6 H6C 109.5
C1 Sn1 C3 119.88(17)
C1 Sn1 C2 117.36(17)
C3 Sn1 C2 122.71(17)
C1 Sn1 Cl2 91.74(12)
C3 Sn1 Cl2 88.91(14)
C2 Sn1 Cl2 91.71(13)
C1 Sn1 Cl1 89.64(12)
C3 Sn1 Cl1 89.43(14)
C2 Sn1 Cl1 88.66(13)
Cl2 Sn1 Cl1 178.22(4)
Sn1 C1 H1A 109.5
Sn1 C1 H1B 109.5
H1A C1 H1B 109.5
Sn1 C1 H1C 109.5
H1A C1 H1C 109.5
H1B C1 H1C 109.5
Sn1 C2 H2A 109.5
Sn1 C2 H2B 109.5
H2A C2 H2B 109.5
Sn1 C2 H2C 109.5
H2A C2 H2C 109.5
H2B C2 H2C 109.5
Sn1 C3 H3A 109.5
Sn1 C3 H3B 109.5
H3A C3 H3B 109.5
Sn1 C3 H3C 109.5
H3A C3 H3C 109.5
H3B C3 H3C 109.5
C31 N3 C32 110.0(3)
C31 N3 C33 113.3(3)
C32 N3 C33 110.6(3)
C31 N3 H3* 110(2)
C32 N3 H3* 109(2)
C33 N3 H3* 104(2)
N3 C31 H31A 109.5
N3 C31 H31B 109.5
H31A C31 H31B 109.5
N3 C31 H31C 109.5
H31A C31 H31C 109.5
H31B C31 H31C 109.5
N3 C32 H32A 109.5
N3 C32 H32B 109.5
H32A C32 H32B 109.5
N3 C32 H32C 109.5
H32A C32 H32C 109.5
H32B C32 H32C 109.5
C43 C33 N3 109.3(3)
C43 C33 H33A 109.8
N3 C33 H33A 109.8
C43 C33 H33B 109.8
N3 C33 H33B 109.8
H33A C33 H33B 108.3
C42 N4 C43 110.1(4)
C42 N4 C41 108.9(4)
C43 N4 C41 113.3(4)
N4 C41 H41A 109.5
N4 C41 H41B 109.5
H41A C41 H41B 109.5
N4 C41 H41C 109.5
H41A C41 H41C 109.5
H41B C41 H41C 109.5
N4 C42 H42A 109.5
N4 C42 H42B 109.5
H42A C42 H42B 109.5
N4 C42 H42C 109.5
H42A C42 H42C 109.5
H42B C42 H42C 109.5
N4 C43 C33 110.8(3)
N4 C43 H43A 109.5
C33 C43 H43A 109.5
N4 C43 H43B 109.5
C33 C43 H43B 109.5
H43A C43 H43B 108.1
C12 N1 C11 111.4(3)
C12 N1 C13 114.1(3)
C11 N1 C13 109.3(3)
C12 N1 H1* 106(2)
C11 N1 H1* 110(2)
C13 N1 H1* 106(2)
N1 C11 H11A 109.5
N1 C11 H11B 109.5
H11A C11 H11B 109.5
N1 C11 H11C 109.5
H11A C11 H11C 109.5
H11B C11 H11C 109.5
N1 C12 H12A 109.5
N1 C12 H12B 109.5
H12A C12 H12B 109.5
N1 C12 H12C 109.5
H12A C12 H12C 109.5
H12B C12 H12C 109.5
C23 C13 N1 112.5(4)
C23 C13 H13A 109.1
N1 C13 H13A 109.1
C23 C13 H13B 109.1
N1 C13 H13B 109.1
H13A C13 H13B 107.8
C22 N2 C21 111.4(4)
C22 N2 C23 109.5(4)
C21 N2 C23 113.4(4)
N2 C21 H21A 109.5
N2 C21 H21B 109.5
H21A C21 H21B 109.5
N2 C21 H21C 109.5
H21A C21 H21C 109.5
H21B C21 H21C 109.5
N2 C22 H22A 109.5
N2 C22 H22B 109.5
H22A C22 H22B 109.5
N2 C22 H22C 109.5
H22A C22 H22C 109.5
H22B C22 H22C 109.5
N2 C23 C13 111.6(4)
N2 C23 H23A 109.3
C13 C23 H23A 109.3
N2 C23 H23B 109.3
C13 C23 H23B 109.3
H23A C23 H23B 108.0

loop_
_geom_bond_atom_site_label_1
_geom_bond_atom_site_label_2
_geom_bond_site_symmetry_2
_geom_bond_distance
_geom_bond_publ_flag
Sn2 C5 . 2.127(4) ?
Sn2 C4 . 2.130(4) ?
Sn2 C6 . 2.143(4) ?
Sn2 Cl4 . 2.6311(11) ?
Sn2 Cl3 . 2.6441(11) ?
C4 H4A . 0.9600 ?
C4 H4B . 0.9600 ?
C4 H4C . 0.9600 ?
C5 H5A . 0.9600 ?
C5 H5B . 0.9600 ?
C5 H5C . 0.9600 ?
C6 H6A . 0.9600 ?
C6 H6B . 0.9600 ?
C6 H6C . 0.9600 ?
Sn1 C1 . 2.126(4) ?
Sn1 C3 . 2.126(4) ?
Sn1 C2 . 2.126(4) ?
Sn1 Cl2 . 2.6135(15) ?
Sn1 Cl1 . 2.6494(15) ?
C1 H1A . 0.9600 ?
C1 H1B . 0.9600 ?
C1 H1C . 0.9600 ?
C2 H2A . 0.9600 ?
C2 H2B . 0.9600 ?
C2 H2C . 0.9600 ?
C3 H3A . 0.9600 ?
C3 H3B . 0.9600 ?
C3 H3C . 0.9600 ?
N3 C31 . 1.491(5) ?
N3 C32 . 1.494(5) ?
N3 C33 . 1.499(5) ?
N3 H3* . 0.96(4) ?
C31 H31A . 0.9600 ?
C31 H31B . 0.9600 ?
C31 H31C . 0.9600 ?
C32 H32A . 0.9600 ?
C32 H32B . 0.9600 ?
C32 H32C . 0.9600 ?
C33 C43 . 1.498(6) ?
C33 H33A . 0.9700 ?
C33 H33B . 0.9700 ?
N4 C42 . 1.449(5) ?
N4 C43 . 1.466(5) ?
N4 C41 . 1.467(6) ?
C41 H41A . 0.9600 ?
C41 H41B . 0.9600 ?
C41 H41C . 0.9600 ?
C42 H42A . 0.9600 ?
C42 H42B . 0.9600 ?
C42 H42C . 0.9600 ?
C43 H43A . 0.9700 ?
C43 H43B . 0.9700 ?
N1 C12 . 1.477(5) ?
N1 C11 . 1.486(5) ?
N1 C13 . 1.508(5) ?
N1 H1* . 1.02(4) ?
C11 H11A . 0.9600 ?
C11 H11B . 0.9600 ?
C11 H11C . 0.9600 ?
C12 H12A . 0.9600 ?
C12 H12B . 0.9600 ?
C12 H12C . 0.9600 ?
C13 C23 . 1.482(6) ?
C13 H13A . 0.9700 ?
C13 H13B . 0.9700 ?
N2 C22 . 1.445(6) ?
N2 C21 . 1.468(6) ?
N2 C23 . 1.472(5) ?
C21 H21A . 0.9600 ?
C21 H21B . 0.9600 ?
C21 H21C . 0.9600 ?
C22 H22A . 0.9600 ?
C22 H22B . 0.9600 ?
C22 H22C . 0.9600 ?
C23 H23A . 0.9700 ?
C23 H23B . 0.9700 ?
